data_4030390
loop_
_publ_author_name
'Dengiz, Cagatay'
'Breiten, Benjamin'
'Gisselbrecht, Jean-Paul'
'Boudon, Corinne'
'Trapp, Nils'
'Schweizer, W. Bernd'
'Diederich, Fran\,cois'

_publ_section_title
;
 Synthesis and optoelectronic properties of janus-dendrimer-type
 multivalent donor-acceptor systems.
;
_journal_issue 2
_journal_name_full 'The Journal of organic chemistry'
_journal_page_first 882
_journal_page_last 896
_journal_paper_doi 10.1021/jo502367h
_journal_volume 80
_journal_year 2015
_chemical_formula_moiety 'C28 H24 I3 N3'
_chemical_formula_sum 'C28 H24 I3 N3'
_chemical_formula_weight 783.20
_chemical_name_systematic
; 
 ? 
;
_space_group_IT_number 15
_symmetry_cell_setting monoclinic
_symmetry_space_group_name_Hall '-C 2yc'
_symmetry_space_group_name_H-M 'C 1 2/c 1'
_atom_sites_solution_hydrogens geom
_atom_sites_solution_primary direct
_atom_sites_solution_secondary difmap
_audit_creation_method SHELXL-97
_cell_angle_alpha 90.00
_cell_angle_beta 109.225(2)
_cell_angle_gamma 90.00
_cell_formula_units_Z 8
_cell_length_a 28.5414(12)
_cell_length_b 6.3924(3)
_cell_length_c 31.3881(14)
_cell_measurement_reflns_used 4670
_cell_measurement_temperature 100(2)
_cell_measurement_theta_max 28.42
_cell_measurement_theta_min 2.35
_cell_volume 5407.3(4)
_computing_cell_refinement 'Bruker SAINT'
_computing_data_collection 'Bruker APEX2'
_computing_data_reduction 'Bruker SAINT'
_computing_molecular_graphics 'Platon, Ortep'
_computing_publication_material 'Bruker SHELXTL'
_computing_structure_refinement 'SHELXL-97 (Sheldrick, 2008)'
_computing_structure_solution 'SHELXS-97 (Sheldrick, 2008)'
_diffrn_ambient_temperature 100(2)
_diffrn_measured_fraction_theta_full 0.994
_diffrn_measured_fraction_theta_max 0.994
_diffrn_measurement_device_type 'Bruker APEX-II CCD'
_diffrn_measurement_method '\f and \w scans'
_diffrn_radiation_monochromator graphite
_diffrn_radiation_source 'fine-focus sealed tube'
_diffrn_radiation_type MoK\a
_diffrn_radiation_wavelength 0.71073
_diffrn_reflns_av_R_equivalents 0.0507
_diffrn_reflns_av_sigmaI/netI 0.0618
_diffrn_reflns_limit_h_max 29
_diffrn_reflns_limit_h_min -38
_diffrn_reflns_limit_k_max 7
_diffrn_reflns_limit_k_min -8
_diffrn_reflns_limit_l_max 42
_diffrn_reflns_limit_l_min -41
_diffrn_reflns_number 23933
_diffrn_reflns_theta_full 29.17
_diffrn_reflns_theta_max 29.17
_diffrn_reflns_theta_min 1.37
_exptl_absorpt_coefficient_mu 3.489
_exptl_absorpt_correction_T_max 0.9335
_exptl_absorpt_correction_T_min 0.6052
_exptl_absorpt_correction_type none
_exptl_crystal_colour colourless
_exptl_crystal_density_diffrn 1.924
_exptl_crystal_density_meas 0
_exptl_crystal_density_method 'not measured'
_exptl_crystal_F_000 2976
_exptl_crystal_size_max 0.16
_exptl_crystal_size_mid 0.03
_exptl_crystal_size_min 0.02
_refine_diff_density_max 0.943
_refine_diff_density_min -1.045
_refine_diff_density_rms 0.169
_refine_ls_extinction_method none
_refine_ls_goodness_of_fit_ref 0.843
_refine_ls_hydrogen_treatment mixed
_refine_ls_matrix_type full
_refine_ls_number_parameters 310
_refine_ls_number_reflns 7257
_refine_ls_number_restraints 0
_refine_ls_restrained_S_all 0.843
_refine_ls_R_factor_all 0.0748
_refine_ls_R_factor_gt 0.0428
_refine_ls_shift/su_max 0.013
_refine_ls_shift/su_mean 0.000
_refine_ls_structure_factor_coef Fsqd
_refine_ls_weighting_details 'calc w=1/[\s^2^(Fo^2^)+(0.1000P)^2^+0.0000P] where P=(Fo^2^+2Fc^2^)/3'
_refine_ls_weighting_scheme calc
_refine_ls_wR_factor_gt 0.1111
_refine_ls_wR_factor_ref 0.1352
_reflns_number_gt 5173
_reflns_number_total 7257
_reflns_threshold_expression >2sigma(I)
_cod_data_source_file jo502367h_si_003.cif
_cod_data_source_block mo_d241110_0m
_cod_depositor_comments
;
The following automatic conversions were performed:

'_symmetry_cell_setting' value 'Monoclinic' changed to 'monoclinic'
according to
/home/saulius/struct/COD-crude-data--automatic-downloads/rss-feeds/ACS/lib/dictionaries/cif_core.dic
dictionary named 'cif_core.dic' version 2.4.2 from 2011-04-26.

Automatic conversion script
Id: cif_fix_values 2935 2014-11-11 08:27:57Z andrius 

 Adding full bibliography for 4030390--4030392.cif.
;
_cod_original_sg_symbol_H-M C2/c
_cod_database_code 4030390

loop_
_symmetry_equiv_pos_as_xyz
'x, y, z'
'-x, y, -z+1/2'
'x+1/2, y+1/2, z'
'-x+1/2, y+1/2, -z+1/2'
'-x, -y, -z'
'x, -y, z-1/2'
'-x+1/2, -y+1/2, -z'
'x+1/2, -y+1/2, z-1/2'

loop_
_atom_site_label
_atom_site_type_symbol
_atom_site_fract_x
_atom_site_fract_y
_atom_site_fract_z
_atom_site_U_iso_or_equiv
_atom_site_adp_type
_atom_site_occupancy
_atom_site_symmetry_multiplicity
_atom_site_calc_flag
_atom_site_refinement_flags
_atom_site_disorder_assembly
_atom_site_disorder_group
I1 I 0.77786(7) 0.1477(4) 0.71049(7) 0.0358(4) Uani 0.583(3) 1 d P A 1
I2 I 0.599540(13) 0.91100(6) 0.813875(12) 0.02177(11) Uani 1 1 d . . .
I3 I 0.630580(13) -0.57576(5) 0.497411(12) 0.01979(10) Uani 1 1 d . . .
I11 I 0.77767(10) 0.2160(5) 0.70010(10) 0.0358(4) Uani 0.417(3) 1 d P A 2
N24 N 0.38538(16) 0.1198(7) 0.57618(14) 0.0143(9) Uani 1 1 d . . .
N25 N 0.36138(15) 0.2211(7) 0.59684(14) 0.0142(8) Uani 1 1 d . A .
N26 N 0.31236(14) 0.1975(7) 0.58069(14) 0.0157(9) Uani 1 1 d . . .
C1 C 0.43752(18) 0.1516(8) 0.59426(16) 0.0132(9) Uani 1 1 d . . .
C2 C 0.46599(18) 0.0259(8) 0.57617(16) 0.0127(9) Uani 1 1 d . . .
H2 H 0.4480 -0.0779 0.5495 0.015 Uiso 1 1 calc R . .
C3 C 0.51736(17) 0.0329(8) 0.59219(16) 0.0116(9) Uani 1 1 d . . .
C4 C 0.54195(18) 0.1709(8) 0.62790(15) 0.0124(9) Uani 1 1 d . . .
C5 C 0.51293(17) 0.2993(7) 0.64561(15) 0.0105(9) Uani 1 1 d . . .
C6 C 0.46121(18) 0.2923(8) 0.62859(16) 0.0125(9) Uani 1 1 d . . .
H6 H 0.4399 0.3937 0.6417 0.015 Uiso 1 1 calc R . .
C7 C 0.59740(18) 0.1745(8) 0.64709(16) 0.0140(10) Uani 1 1 d . A .
C8 C 0.62328(19) -0.0071(9) 0.66529(17) 0.0192(11) Uani 1 1 d . . .
H8 H 0.6037 -0.1476 0.6658 0.023 Uiso 1 1 calc R . .
C9 C 0.67507(19) -0.0033(11) 0.68293(18) 0.0242(12) Uani 1 1 d . A .
H9 H 0.6949 -0.1400 0.6975 0.029 Uiso 1 1 calc R . .
C10 C 0.6999(2) 0.1764(12) 0.6813(2) 0.0328(16) Uani 1 1 d . . .
C11 C 0.6753(2) 0.3592(10) 0.6631(2) 0.0280(14) Uani 1 1 d . A .
H11 H 0.6953 0.4974 0.6619 0.034 Uiso 1 1 calc R . .
C12 C 0.6236(2) 0.3574(9) 0.64640(19) 0.0211(11) Uani 1 1 d . . .
H12 H 0.6041 0.4965 0.6330 0.025 Uiso 1 1 calc R A .
C13 C 0.53566(17) 0.4452(8) 0.68434(16) 0.0133(10) Uani 1 1 d . . .
C14 C 0.57063(19) 0.3734(8) 0.72435(17) 0.0158(10) Uani 1 1 d . . .
H14 H 0.5830 0.2162 0.7266 0.019 Uiso 1 1 calc R . .
C15 C 0.58938(19) 0.5063(9) 0.76127(17) 0.0181(10) Uani 1 1 d . . .
H15 H 0.6159 0.4511 0.7915 0.022 Uiso 1 1 calc R . .
C16 C 0.57282(17) 0.7123(8) 0.75801(16) 0.0129(9) Uani 1 1 d . . .
C17 C 0.53824(17) 0.7877(8) 0.71849(16) 0.0127(9) Uani 1 1 d . . .
H17 H 0.5263 0.9455 0.7162 0.015 Uiso 1 1 calc R . .
C18 C 0.51961(17) 0.6523(8) 0.68196(16) 0.0115(9) Uani 1 1 d . . .
H18 H 0.4928 0.7077 0.6519 0.014 Uiso 1 1 calc R . .
C19 C 0.54451(18) -0.1074(8) 0.57033(16) 0.0132(10) Uani 1 1 d . . .
C20 C 0.52957(18) -0.3158(8) 0.56131(16) 0.0133(9) Uani 1 1 d . . .
H20 H 0.4996 -0.3730 0.5708 0.016 Uiso 1 1 calc R . .
C21 C 0.55359(19) -0.4500(8) 0.54002(17) 0.0149(10) Uani 1 1 d . . .
H21 H 0.5420 -0.6076 0.5334 0.018 Uiso 1 1 calc R . .
C22 C 0.59271(19) -0.3744(8) 0.52773(17) 0.0149(10) Uani 1 1 d . . .
C23 C 0.60784(19) -0.1669(9) 0.53548(17) 0.0178(10) Uani 1 1 d . . .
H23 H 0.6371 -0.1095 0.5250 0.021 Uiso 1 1 calc R . .
C24 C 0.58405(19) -0.0360(8) 0.55719(17) 0.0154(10) Uani 1 1 d . . .
H24 H 0.5961 0.1211 0.5639 0.019 Uiso 1 1 calc R . .
C27 C 0.28927(19) 0.0437(9) 0.54522(17) 0.0194(11) Uani 1 1 d . A .
H27B H 0.3079 0.0473 0.5204 0.023 Uiso 1 1 calc R . .
H27A H 0.2510 0.0862 0.5286 0.023 Uiso 1 1 calc R . .
C28 C 0.2916(2) -0.1749(10) 0.5637(2) 0.0305(14) Uani 1 1 d . . .
H28A H 0.2717 -0.2803 0.5370 0.046 Uiso 1 1 calc R A .
H28C H 0.2749 -0.1773 0.5900 0.046 Uiso 1 1 calc R . .
H28B H 0.3298 -0.2240 0.5775 0.046 Uiso 1 1 calc R . .
C29 C 0.2885(3) 0.2624(16) 0.6136(3) 0.0194(16) Uiso 0.583(3) 1 d P A 1
H29B H 0.3079 0.3965 0.6321 0.023 Uiso 0.583(3) 1 calc PR A 1
H29A H 0.2916 0.1371 0.6375 0.023 Uiso 0.583(3) 1 calc PR A 1
C30 C 0.2338(4) 0.3179(17) 0.5915(3) 0.0266(17) Uiso 0.583(3) 1 d P A 1
H30B H 0.2303 0.4411 0.5671 0.040 Uiso 0.583(3) 1 calc PR A 1
H30C H 0.2187 0.3702 0.6170 0.040 Uiso 0.583(3) 1 calc PR A 1
H30A H 0.2137 0.1815 0.5747 0.040 Uiso 0.583(3) 1 calc PR A 1
C31 C 0.2804(5) 0.325(2) 0.5972(5) 0.0194(16) Uiso 0.417(3) 1 d P A 2
H31A H 0.2555 0.4114 0.5694 0.023 Uiso 0.417(3) 1 calc PR A 2
H31B H 0.3028 0.4368 0.6211 0.023 Uiso 0.417(3) 1 calc PR A 2
C32 C 0.2507(5) 0.201(2) 0.6194(5) 0.0266(17) Uiso 0.417(3) 1 d P A 2
H32A H 0.2252 0.1009 0.5948 0.040 Uiso 0.417(3) 1 calc PR A 2
H32B H 0.2300 0.3062 0.6335 0.040 Uiso 0.417(3) 1 calc PR A 2
H32C H 0.2752 0.1066 0.6460 0.040 Uiso 0.417(3) 1 calc PR A 2

loop_
_atom_site_aniso_label
_atom_site_aniso_U_11
_atom_site_aniso_U_22
_atom_site_aniso_U_33
_atom_site_aniso_U_23
_atom_site_aniso_U_13
_atom_site_aniso_U_12
I1 0.0104(2) 0.0610(11) 0.0328(8) -0.0201(6) 0.0028(5) -0.0005(6)
I2 0.02008(19) 0.0255(2) 0.01801(18) -0.01038(14) 0.00397(13) -0.00342(14)
I3 0.02368(19) 0.01523(17) 0.02653(19) -0.00262(14) 0.01650(15) 0.00145(14)
I11 0.0104(2) 0.0610(11) 0.0328(8) -0.0201(6) 0.0028(5) -0.0005(6)
N24 0.012(2) 0.020(2) 0.0101(19) 0.0004(16) 0.0029(15) 0.0018(17)
N25 0.012(2) 0.018(2) 0.0134(19) 0.0013(17) 0.0056(15) -0.0019(17)
N26 0.0046(18) 0.024(2) 0.017(2) -0.0020(18) 0.0029(15) -0.0032(17)
C1 0.013(2) 0.015(2) 0.011(2) -0.0014(18) 0.0031(18) -0.0024(19)
C2 0.014(2) 0.013(2) 0.013(2) -0.0012(18) 0.0065(18) -0.0022(19)
C3 0.009(2) 0.013(2) 0.013(2) 0.0033(18) 0.0051(17) 0.0020(18)
C4 0.012(2) 0.016(2) 0.008(2) -0.0012(18) 0.0021(17) 0.0012(19)
C5 0.012(2) 0.009(2) 0.010(2) -0.0027(17) 0.0036(17) -0.0013(17)
C6 0.013(2) 0.013(2) 0.013(2) 0.0015(18) 0.0059(18) 0.0010(18)
C7 0.014(2) 0.018(2) 0.012(2) -0.0061(19) 0.0070(18) -0.002(2)
C8 0.017(3) 0.025(3) 0.017(2) 0.002(2) 0.006(2) 0.005(2)
C9 0.013(2) 0.042(3) 0.018(3) -0.008(3) 0.005(2) 0.011(2)
C10 0.013(3) 0.059(4) 0.027(3) -0.024(3) 0.008(2) -0.004(3)
C11 0.013(3) 0.036(3) 0.037(3) -0.020(3) 0.011(2) -0.009(2)
C12 0.017(3) 0.024(3) 0.024(3) -0.007(2) 0.009(2) -0.003(2)
C13 0.009(2) 0.020(3) 0.014(2) -0.0065(19) 0.0074(18) -0.0041(18)
C14 0.014(2) 0.017(2) 0.016(2) -0.0046(19) 0.0054(19) -0.002(2)
C15 0.014(2) 0.023(3) 0.016(2) -0.001(2) 0.0029(19) -0.004(2)
C16 0.010(2) 0.015(2) 0.016(2) -0.0064(19) 0.0083(18) -0.0030(18)
C17 0.010(2) 0.015(2) 0.014(2) -0.0041(19) 0.0051(18) -0.0036(19)
C18 0.009(2) 0.015(2) 0.012(2) 0.0016(18) 0.0040(17) 0.0001(18)
C19 0.015(2) 0.014(2) 0.011(2) -0.0010(18) 0.0045(18) 0.0034(19)
C20 0.013(2) 0.015(2) 0.013(2) -0.0025(18) 0.0061(18) -0.0042(19)
C21 0.016(2) 0.013(2) 0.018(2) -0.0017(19) 0.0076(19) -0.0019(19)
C22 0.018(3) 0.013(2) 0.017(2) -0.0015(19) 0.0102(19) 0.0028(19)
C23 0.016(2) 0.022(3) 0.018(2) -0.001(2) 0.009(2) -0.001(2)
C24 0.019(3) 0.012(2) 0.014(2) -0.0018(18) 0.0053(19) -0.003(2)
C27 0.012(2) 0.029(3) 0.013(2) -0.006(2) -0.0010(19) -0.002(2)
C28 0.024(3) 0.032(3) 0.030(3) -0.012(3) 0.003(2) -0.005(3)

loop_
_atom_type_symbol
_atom_type_description
_atom_type_scat_dispersion_real
_atom_type_scat_dispersion_imag
_atom_type_scat_source
C C 0.0033 0.0016 'International Tables Vol C Tables 4.2.6.8 and 6.1.1.4'
H H 0.0000 0.0000 'International Tables Vol C Tables 4.2.6.8 and 6.1.1.4'
N N 0.0061 0.0033 'International Tables Vol C Tables 4.2.6.8 and 6.1.1.4'
I I -0.4742 1.8119 'International Tables Vol C Tables 4.2.6.8 and 6.1.1.4'

loop_
_geom_angle_atom_site_label_1
_geom_angle_atom_site_label_2
_geom_angle_atom_site_label_3
_geom_angle
N25 N24 C1 113.2(4)
N24 N25 N26 115.2(4)
N25 N26 C31 120.6(7)
N25 N26 C27 121.2(4)
C31 N26 C27 118.2(6)
N25 N26 C29 111.9(5)
C31 N26 C29 25.0(6)
C27 N26 C29 121.6(5)
C2 C1 C6 119.2(5)
C2 C1 N24 115.5(4)
C6 C1 N24 125.3(5)
C3 C2 C1 121.6(5)
C3 C2 H2 119.2
C1 C2 H2 119.2
C2 C3 C4 119.8(4)
C2 C3 C19 117.5(4)
C4 C3 C19 122.7(4)
C5 C4 C3 118.3(4)
C5 C4 C7 121.0(4)
C3 C4 C7 120.7(4)
C6 C5 C4 121.1(4)
C6 C5 C13 116.8(4)
C4 C5 C13 122.0(4)
C1 C6 C5 119.9(4)
C1 C6 H6 120.0
C5 C6 H6 120.0
C12 C7 C8 119.4(5)
C12 C7 C4 120.6(5)
C8 C7 C4 120.0(5)
C7 C8 C9 119.8(6)
C7 C8 H8 120.1
C9 C8 H8 120.1
C10 C9 C8 119.8(6)
C10 C9 H9 120.1
C8 C9 H9 120.1
C9 C10 C11 121.8(5)
C9 C10 I11 127.1(5)
C11 C10 I11 110.9(5)
C9 C10 I1 113.4(5)
C11 C10 I1 124.7(5)
I11 C10 I1 14.78(8)
C10 C11 C12 118.6(6)
C10 C11 H11 120.7
C12 C11 H11 120.7
C7 C12 C11 120.6(6)
C7 C12 H12 119.7
C11 C12 H12 119.7
C18 C13 C14 118.9(4)
C18 C13 C5 120.0(4)
C14 C13 C5 120.9(5)
C15 C14 C13 120.8(5)
C15 C14 H14 119.6
C13 C14 H14 119.6
C16 C15 C14 119.2(5)
C16 C15 H15 120.4
C14 C15 H15 120.4
C15 C16 C17 121.1(4)
C15 C16 I2 119.4(4)
C17 C16 I2 119.5(4)
C16 C17 C18 119.0(5)
C16 C17 H17 120.5
C18 C17 H17 120.5
C17 C18 C13 121.0(4)
C17 C18 H18 119.5
C13 C18 H18 119.5
C20 C19 C24 118.2(5)
C20 C19 C3 119.7(5)
C24 C19 C3 122.1(4)
C21 C20 C19 121.1(5)
C21 C20 H20 119.5
C19 C20 H20 119.5
C22 C21 C20 119.2(5)
C22 C21 H21 120.4
C20 C21 H21 120.4
C21 C22 C23 121.1(5)
C21 C22 I3 119.7(4)
C23 C22 I3 119.2(4)
C24 C23 C22 119.1(5)
C24 C23 H23 120.5
C22 C23 H23 120.5
C23 C24 C19 121.3(5)
C23 C24 H24 119.3
C19 C24 H24 119.3
N26 C27 C28 112.1(4)
N26 C27 H27B 109.2
C28 C27 H27B 109.2
N26 C27 H27A 109.2
C28 C27 H27A 109.2
H27B C27 H27A 107.9
C27 C28 H28A 109.5
C27 C28 H28C 109.5
H28A C28 H28C 109.5
C27 C28 H28B 109.5
H28A C28 H28B 109.5
H28C C28 H28B 109.5
N26 C29 C30 112.8(8)
N26 C29 H29B 109.0
C30 C29 H29B 109.0
N26 C29 H29A 109.0
C30 C29 H29A 109.0
H29B C29 H29A 107.8
N26 C31 C32 113.2(11)
N26 C31 H31A 108.9
C32 C31 H31A 108.9
N26 C31 H31B 108.9
C32 C31 H31B 108.9
H31A C31 H31B 107.8
C31 C32 H32A 109.5
C31 C32 H32B 109.5
H32A C32 H32B 109.5
C31 C32 H32C 109.5
H32A C32 H32C 109.5
H32B C32 H32C 109.5

loop_
_geom_bond_atom_site_label_1
_geom_bond_atom_site_label_2
_geom_bond_distance
I1 C10 2.116(6)
I2 C16 2.095(5)
I3 C22 2.099(5)
I11 C10 2.115(6)
N24 N25 1.265(6)
N24 C1 1.422(6)
N25 N26 1.330(6)
N26 C31 1.441(14)
N26 C27 1.469(7)
N26 C29 1.472(10)
C1 C2 1.390(7)
C1 C6 1.395(7)
C2 C3 1.385(7)
C2 H2 1.0600
C3 C4 1.417(7)
C3 C19 1.492(7)
C4 C5 1.405(7)
C4 C7 1.497(7)
C5 C6 1.396(7)
C5 C13 1.500(7)
C6 H6 1.0600
C7 C12 1.392(7)
C7 C8 1.393(7)
C8 C9 1.398(7)
C8 H8 1.0600
C9 C10 1.360(10)
C9 H9 1.0600
C10 C11 1.387(10)
C11 C12 1.393(8)
C11 H11 1.0600
C12 H12 1.0600
C13 C18 1.395(7)
C13 C14 1.400(7)
C14 C15 1.394(7)
C14 H14 1.0600
C15 C16 1.391(7)
C15 H15 1.0600
C16 C17 1.392(7)
C17 C18 1.394(7)
C17 H17 1.0600
C18 H18 1.0600
C19 C20 1.399(7)
C19 C24 1.399(7)
C20 C21 1.398(7)
C20 H20 1.0600
C21 C22 1.383(7)
C21 H21 1.0600
C22 C23 1.391(7)
C23 C24 1.390(7)
C23 H23 1.0600
C24 H24 1.0600
C27 C28 1.507(9)
C27 H27B 1.0800
C27 H27A 1.0800
C28 H28A 1.0800
C28 H28C 1.0800
C28 H28B 1.0800
C29 C30 1.527(14)
C29 H29B 1.0800
C29 H29A 1.0800
C30 H30B 1.0800
C30 H30C 1.0800
C30 H30A 1.0800
C31 C32 1.49(2)
C31 H31A 1.0800
C31 H31B 1.0800
C32 H32A 1.0800
C32 H32B 1.0800
C32 H32C 1.0800

loop_
_geom_torsion_atom_site_label_1
_geom_torsion_atom_site_label_2
_geom_torsion_atom_site_label_3
_geom_torsion_atom_site_label_4
_geom_torsion
C1 N24 N25 N26 179.3(4)
N24 N25 N26 C31 -171.7(8)
N24 N25 N26 C27 7.4(7)
N24 N25 N26 C29 162.0(6)
N25 N24 C1 C2 172.9(4)
N25 N24 C1 C6 -5.4(7)
C6 C1 C2 C3 1.7(7)
N24 C1 C2 C3 -176.7(4)
C1 C2 C3 C4 0.0(7)
C1 C2 C3 C19 -179.6(5)
C2 C3 C4 C5 -0.8(7)
C19 C3 C4 C5 178.8(4)
C2 C3 C4 C7 177.3(4)
C19 C3 C4 C7 -3.0(7)
C3 C4 C5 C6 -0.1(7)
C7 C4 C5 C6 -178.3(5)
C3 C4 C5 C13 178.0(4)
C7 C4 C5 C13 -0.1(7)
C2 C1 C6 C5 -2.6(7)
N24 C1 C6 C5 175.7(5)
C4 C5 C6 C1 1.9(7)
C13 C5 C6 C1 -176.4(4)
C5 C4 C7 C12 -61.1(7)
C3 C4 C7 C12 120.8(5)
C5 C4 C7 C8 119.9(5)
C3 C4 C7 C8 -58.3(7)
C12 C7 C8 C9 0.5(8)
C4 C7 C8 C9 179.6(5)
C7 C8 C9 C10 -1.5(8)
C8 C9 C10 C11 1.0(9)
C8 C9 C10 I11 -174.1(4)
C8 C9 C10 I1 179.4(4)
C9 C10 C11 C12 0.4(9)
I11 C10 C11 C12 176.2(4)
I1 C10 C11 C12 -177.8(4)
C8 C7 C12 C11 0.9(8)
C4 C7 C12 C11 -178.2(5)
C10 C11 C12 C7 -1.4(9)
C6 C5 C13 C18 -49.4(6)
C4 C5 C13 C18 132.3(5)
C6 C5 C13 C14 126.3(5)
C4 C5 C13 C14 -51.9(7)
C18 C13 C14 C15 -0.2(7)
C5 C13 C14 C15 -176.0(5)
C13 C14 C15 C16 0.2(8)
C14 C15 C16 C17 -0.5(7)
C14 C15 C16 I2 178.5(4)
C15 C16 C17 C18 0.9(7)
I2 C16 C17 C18 -178.1(3)
C16 C17 C18 C13 -1.0(7)
C14 C13 C18 C17 0.7(7)
C5 C13 C18 C17 176.5(4)
C2 C3 C19 C20 -44.6(6)
C4 C3 C19 C20 135.7(5)
C2 C3 C19 C24 133.6(5)
C4 C3 C19 C24 -46.1(7)
C24 C19 C20 C21 0.4(7)
C3 C19 C20 C21 178.6(4)
C19 C20 C21 C22 0.0(7)
C20 C21 C22 C23 -1.2(8)
C20 C21 C22 I3 178.2(4)
C21 C22 C23 C24 2.0(8)
I3 C22 C23 C24 -177.4(4)
C22 C23 C24 C19 -1.6(8)
C20 C19 C24 C23 0.4(7)
C3 C19 C24 C23 -177.8(5)
N25 N26 C27 C28 79.6(6)
C31 N26 C27 C28 -101.3(8)
C29 N26 C27 C28 -72.6(8)
N25 N26 C29 C30 157.8(7)
C31 N26 C29 C30 41.8(15)
C27 N26 C29 C30 -47.7(10)
N25 N26 C31 C32 -118.0(10)
C27 N26 C31 C32 62.9(13)
C29 N26 C31 C32 -42.2(14)
